data_7131544
loop_
_publ_author_name
'Halder, Indranil'
'Nair, Akshay M.'
'Volla, Chandra M. R.'

_publ_section_title
;
 A visible light mediated alkyl sulfonylative cascade using Hantzsch
 esters <i>via</i> SO<sub>2</sub> insertion.
;
_journal_issue 39
_journal_name_full 'Chemical communications (Cambridge, England)'
_journal_page_first 5862
_journal_page_last 5865
_journal_paper_doi 10.1039/d3cc01088k
_journal_volume 59
_journal_year 2023
_chemical_formula_moiety 'C22 H26 O4 S'
_chemical_formula_sum 'C22 H26 O4 S'
_chemical_formula_weight 386.49
_space_group_crystal_system monoclinic
_space_group_IT_number 14
_space_group_name_Hall '-P 2ybc'
_space_group_name_H-M_alt 'P 1 21/c 1'
_atom_sites_solution_hydrogens geom
_atom_sites_solution_primary dual
_audit_creation_date 2021-10-29
_audit_creation_method
;
Olex2 1.3-ac4
(compiled 2019.04.23 svn.r3594 for Rigaku Oxford Diffraction, GUI svn.r5739)
;
_audit_update_record
;
2023-03-02 deposited with the CCDC.	2023-04-11 downloaded from the CCDC.
;
_cell_angle_alpha 90
_cell_angle_beta 114.748(4)
_cell_angle_gamma 90
_cell_formula_units_Z 4
_cell_length_a 19.4337(5)
_cell_length_b 6.53480(10)
_cell_length_c 17.2542(6)
_cell_measurement_reflns_used 8681
_cell_measurement_temperature 150.00(10)
_cell_measurement_theta_max 30.1100
_cell_measurement_theta_min 2.3990
_cell_volume 1989.96(11)
_computing_cell_refinement 'CrysAlisPro 1.171.41.93a (Rigaku OD, 2020)'
_computing_data_collection 'CrysAlisPro 1.171.41.93a (Rigaku OD, 2020)'
_computing_data_reduction 'CrysAlisPro 1.171.41.93a (Rigaku OD, 2020)'
_computing_molecular_graphics 'Olex2 (Dolomanov et al., 2009)'
_computing_publication_material 'Olex2 (Dolomanov et al., 2009)'
_computing_structure_refinement 'ShelXL (Sheldrick, 2015)'
_computing_structure_solution 'ShelXT (Sheldrick, 2015)'
_diffrn_ambient_environment N~2~
_diffrn_ambient_temperature 150.00(10)
_diffrn_detector 'CCD plate'
_diffrn_measured_fraction_theta_full 0.995
_diffrn_measured_fraction_theta_max 0.995
_diffrn_measurement_details
;
List of Runs (angles in degrees, time in seconds):

  # Type    Start    End  Width  t~exp~   \w     \q     \k     \f   Frames
#--------------------------------------------------------------------------
  1  \f    -94.86 139.14   1.00    3.00   4.82 -11.63 -31.50    --   234
  2  \f    -38.27 209.73   1.00    3.00  79.23 -11.63  31.50    --   248
;
_diffrn_measurement_device 'abstract diffractometer'
_diffrn_measurement_device_type 'Saxi-CrysAlisPro-abstract goniometer imported SAXI images'
_diffrn_measurement_method '\f scans'
_diffrn_orient_matrix_type 'CrysAlisPro convention (1999,Acta A55,543-557)'
_diffrn_orient_matrix_UB_11 0.0311708000
_diffrn_orient_matrix_UB_12 0.0671075000
_diffrn_orient_matrix_UB_13 0.0094565000
_diffrn_orient_matrix_UB_21 -0.0066254000
_diffrn_orient_matrix_UB_22 0.0004568000
_diffrn_orient_matrix_UB_23 -0.0436548000
_diffrn_orient_matrix_UB_31 -0.0245004000
_diffrn_orient_matrix_UB_32 0.0853274000
_diffrn_orient_matrix_UB_33 -0.0072293000
_diffrn_radiation_monochromator graphite
_diffrn_radiation_probe x-ray
_diffrn_radiation_type 'Mo K\a'
_diffrn_radiation_wavelength 0.71073
_diffrn_reflns_av_R_equivalents 0.1032
_diffrn_reflns_av_unetI/netI 0.0469
_diffrn_reflns_Laue_measured_fraction_full 0.995
_diffrn_reflns_Laue_measured_fraction_max 0.995
_diffrn_reflns_limit_h_max 23
_diffrn_reflns_limit_h_min -23
_diffrn_reflns_limit_k_max 7
_diffrn_reflns_limit_k_min -7
_diffrn_reflns_limit_l_max 20
_diffrn_reflns_limit_l_min -20
_diffrn_reflns_number 23710
_diffrn_reflns_point_group_measured_fraction_full 0.995
_diffrn_reflns_point_group_measured_fraction_max 0.995
_diffrn_reflns_theta_full 25.000
_diffrn_reflns_theta_max 25.000
_diffrn_reflns_theta_min 2.362
_diffrn_source 'fine-focus sealed X-ray tube'
_diffrn_source_type 'Enhance (Mo) X-ray Source'
_exptl_absorpt_coefficient_mu 0.187
_exptl_absorpt_correction_T_max 1.00000
_exptl_absorpt_correction_T_min 0.62117
_exptl_absorpt_correction_type multi-scan
_exptl_absorpt_process_details
;
CrysAlisPro 1.171.41.93a (Rigaku Oxford Diffraction, 2020)
Empirical absorption correction using spherical harmonics,
implemented in SCALE3 ABSPACK scaling algorithm.
;
_exptl_crystal_colour colourless
_exptl_crystal_colour_primary colourless
_exptl_crystal_density_diffrn 1.290
_exptl_crystal_description block
_exptl_crystal_F_000 824
_exptl_crystal_size_max 0.268
_exptl_crystal_size_mid 0.168
_exptl_crystal_size_min 0.046
_refine_diff_density_max 0.360
_refine_diff_density_min -0.446
_refine_diff_density_rms 0.055
_refine_ls_extinction_method none
_refine_ls_goodness_of_fit_ref 1.074
_refine_ls_hydrogen_treatment constr
_refine_ls_matrix_type full
_refine_ls_number_parameters 245
_refine_ls_number_reflns 3477
_refine_ls_number_restraints 0
_refine_ls_restrained_S_all 1.074
_refine_ls_R_factor_all 0.0502
_refine_ls_R_factor_gt 0.0449
_refine_ls_shift/su_max 0.000
_refine_ls_shift/su_mean 0.000
_refine_ls_structure_factor_coef Fsqd
_refine_ls_weighting_details 'w=1/[\s^2^(Fo^2^)+(0.0582P)^2^+0.8896P] where P=(Fo^2^+2Fc^2^)/3'
_refine_ls_weighting_scheme calc
_refine_ls_wR_factor_gt 0.1160
_refine_ls_wR_factor_ref 0.1223
_reflns_Friedel_coverage 0.000
_reflns_number_gt 3083
_reflns_number_total 3477
_reflns_threshold_expression 'I > 2\s(I)'
_cod_data_source_file d3cc01088k2.cif
_cod_data_source_block cmrv_ih_361_autored
_cod_depositor_comments 'Adding full bibliography for 7131544--7131545.cif.'
_cod_database_code 7131544
_shelx_shelxl_version_number 2018/3
_chemical_oxdiff_formula CHNOS
_shelx_space_group_comment
;
The symmetry employed for this shelxl refinement is uniquely defined
by the following loop, which should always be used as a source of
symmetry information in preference to the above space-group names.
They are only intended as comments.
;
_reflns_odcompleteness_completeness 87.11
_reflns_odcompleteness_iscentric 1
_reflns_odcompleteness_theta 34.21
_olex2_refinement_description
;
1. Fixed Uiso
 At 1.2 times of:
  All C(H) groups, All C(H,H) groups
 At 1.5 times of:
  All C(H,H,H) groups
2.a Ternary CH refined with riding coordinates:
 C1(H1), C10(H10)
2.b Secondary CH2 refined with riding coordinates:
 C2(H2A,H2B), C3(H3A,H3B), C4(H4A,H4B), C5(H5A,H5B), C6(H6A,H6B), C8(H8A,H8B),
 C13(H13A,H13B)
2.c Aromatic/amide H refined with riding coordinates:
 C12(H12), C15(H15), C18(H18), C19(H19), C20(H20), C21(H21), C22(H22)
2.d Idealised Me refined as rotating group:
 C16(H16A,H16B,H16C)
;
_olex2_submission_special_instructions 'No special instructions were received'
_oxdiff_exptl_absorpt_empirical_details
;
Empirical correction (ABSPACK) includes:
- Absorption correction using spherical harmonics
- Frame scaling
- Detector area scaling
;
_oxdiff_exptl_absorpt_empirical_full_max 1.621
_oxdiff_exptl_absorpt_empirical_full_min 0.707

loop_
_space_group_symop_operation_xyz
'x, y, z'
'-x, y+1/2, -z+1/2'
'-x, -y, -z'
'x, -y-1/2, z-1/2'

loop_
_atom_site_label
_atom_site_type_symbol
_atom_site_fract_x
_atom_site_fract_y
_atom_site_fract_z
_atom_site_U_iso_or_equiv
_atom_site_adp_type
_atom_site_occupancy
_atom_site_site_symmetry_order
_atom_site_calc_flag
_atom_site_refinement_flags_posn
_atom_site_refinement_flags_adp
_atom_site_refinement_flags_occupancy
_atom_site_disorder_assembly
_atom_site_disorder_group
S1 S 0.80277(2) 0.39978(6) 0.49286(3) 0.02156(17) Uani 1 1 d . . . . .
O1 O 0.60464(7) 0.63935(19) 0.33068(8) 0.0264(3) Uani 1 1 d . . . . .
O2 O 0.79534(7) 0.22241(19) 0.53828(9) 0.0299(3) Uani 1 1 d . . . . .
O3 O 0.81783(7) 0.3647(2) 0.41903(9) 0.0323(3) Uani 1 1 d . . . . .
O4 O 0.43736(7) 0.8069(2) 0.47285(10) 0.0356(4) Uani 1 1 d . . . . .
C1 C 0.87597(9) 0.5606(3) 0.56535(12) 0.0208(4) Uani 1 1 d . . . . .
H1 H 0.858533 0.614118 0.608425 0.025 Uiso 1 1 calc R . . . .
C2 C 0.94783(10) 0.4350(3) 0.61282(14) 0.0311(5) Uani 1 1 d . . . . .
H2A H 0.936645 0.318141 0.642241 0.037 Uiso 1 1 calc R . . . .
H2B H 0.966825 0.380303 0.571915 0.037 Uiso 1 1 calc R . . . .
C3 C 1.00752(12) 0.5729(4) 0.67781(16) 0.0426(6) Uani 1 1 d . . . . .
H3A H 0.989221 0.620328 0.720359 0.051 Uiso 1 1 calc R . . . .
H3B H 1.054644 0.493714 0.708317 0.051 Uiso 1 1 calc R . . . .
C4 C 1.02464(12) 0.7579(4) 0.63489(17) 0.0466(6) Uani 1 1 d . . . . .
H4A H 1.061608 0.847717 0.678864 0.056 Uiso 1 1 calc R . . . .
H4B H 1.047579 0.711386 0.596392 0.056 Uiso 1 1 calc R . . . .
C5 C 0.95270(12) 0.8778(3) 0.58396(16) 0.0393(5) Uani 1 1 d . . . . .
H5A H 0.964622 0.990539 0.553221 0.047 Uiso 1 1 calc R . . . .
H5B H 0.933724 0.939470 0.623700 0.047 Uiso 1 1 calc R . . . .
C6 C 0.89073(11) 0.7433(3) 0.51960(13) 0.0302(5) Uani 1 1 d . . . . .
H6A H 0.843620 0.823936 0.491191 0.036 Uiso 1 1 calc R . . . .
H6B H 0.906756 0.694899 0.475317 0.036 Uiso 1 1 calc R . . . .
C7 C 0.71800(9) 0.5501(3) 0.45558(11) 0.0206(4) Uani 1 1 d . . . . .
C8 C 0.67987(10) 0.5644(3) 0.35994(12) 0.0238(4) Uani 1 1 d . . . . .
H8A H 0.709515 0.656586 0.339938 0.029 Uiso 1 1 calc R . . . .
H8B H 0.678975 0.427296 0.335169 0.029 Uiso 1 1 calc R . . . .
C9 C 0.59967(10) 0.8269(3) 0.37302(12) 0.0247(4) Uani 1 1 d . . . . .
C10 C 0.62132(9) 0.7822(3) 0.46723(12) 0.0219(4) Uani 1 1 d . . . . .
H10 H 0.633426 0.915815 0.498314 0.026 Uiso 1 1 calc R . . . .
C11 C 0.69186(9) 0.6471(3) 0.50622(11) 0.0197(4) Uani 1 1 d . . . . .
C12 C 0.51806(11) 0.8920(3) 0.32558(14) 0.0331(5) Uani 1 1 d . . . . .
H12 H 0.502294 0.940576 0.268818 0.040 Uiso 1 1 calc R . . . .
C13 C 0.55675(10) 0.6821(3) 0.48316(13) 0.0268(4) Uani 1 1 d . . . . .
H13A H 0.549502 0.539966 0.461271 0.032 Uiso 1 1 calc R . . . .
H13B H 0.571299 0.675913 0.545390 0.032 Uiso 1 1 calc R . . . .
C14 C 0.48268(10) 0.7972(3) 0.44071(13) 0.0283(4) Uani 1 1 d . . . . .
C15 C 0.46695(11) 0.8860(3) 0.35759(14) 0.0354(5) Uani 1 1 d . . . . .
H15 H 0.418125 0.941842 0.325075 0.042 Uiso 1 1 calc R . . . .
C16 C 0.64921(11) 0.9957(3) 0.36274(14) 0.0337(5) Uani 1 1 d . . . . .
H16A H 0.702573 0.965213 0.398522 0.051 Uiso 1 1 calc GR . . . .
H16B H 0.635681 1.126808 0.380226 0.051 Uiso 1 1 calc GR . . . .
H16C H 0.641250 1.003762 0.302862 0.051 Uiso 1 1 calc GR . . . .
C17 C 0.72617(9) 0.6336(3) 0.60100(12) 0.0214(4) Uani 1 1 d . . . . .
C18 C 0.75801(10) 0.8079(3) 0.65020(13) 0.0271(4) Uani 1 1 d . . . . .
H18 H 0.755475 0.936021 0.623143 0.032 Uiso 1 1 calc R . . . .
C19 C 0.79309(11) 0.7934(4) 0.73811(13) 0.0346(5) Uani 1 1 d . . . . .
H19 H 0.815162 0.911539 0.771303 0.041 Uiso 1 1 calc R . . . .
C20 C 0.79630(12) 0.6073(4) 0.77822(14) 0.0389(6) Uani 1 1 d . . . . .
H20 H 0.821775 0.597056 0.838583 0.047 Uiso 1 1 calc R . . . .
C21 C 0.76224(11) 0.4368(3) 0.72993(13) 0.0347(5) Uani 1 1 d . . . . .
H21 H 0.762967 0.310369 0.757412 0.042 Uiso 1 1 calc R . . . .
C22 C 0.72723(10) 0.4492(3) 0.64212(12) 0.0261(4) Uani 1 1 d . . . . .
H22 H 0.703718 0.331423 0.609482 0.031 Uiso 1 1 calc R . . . .

loop_
_atom_site_aniso_label
_atom_site_aniso_U_11
_atom_site_aniso_U_22
_atom_site_aniso_U_33
_atom_site_aniso_U_23
_atom_site_aniso_U_13
_atom_site_aniso_U_12
S1 0.0188(3) 0.0177(3) 0.0273(3) -0.00438(17) 0.0087(2) -0.00045(16)
O1 0.0210(6) 0.0251(7) 0.0263(7) -0.0010(5) 0.0032(6) -0.0024(5)
O2 0.0278(7) 0.0177(6) 0.0432(9) 0.0010(6) 0.0137(6) -0.0001(5)
O3 0.0263(7) 0.0378(8) 0.0324(8) -0.0113(6) 0.0117(6) 0.0013(6)
O4 0.0226(7) 0.0244(7) 0.0604(10) -0.0037(7) 0.0180(7) -0.0007(6)
C1 0.0155(8) 0.0199(9) 0.0251(10) -0.0022(7) 0.0067(7) 0.0005(7)
C2 0.0213(9) 0.0255(10) 0.0396(12) 0.0013(9) 0.0059(9) 0.0065(8)
C3 0.0210(10) 0.0454(13) 0.0477(14) -0.0059(11) 0.0007(10) 0.0046(9)
C4 0.0232(10) 0.0468(14) 0.0662(17) -0.0183(12) 0.0152(11) -0.0114(10)
C5 0.0359(11) 0.0259(11) 0.0588(15) -0.0075(10) 0.0225(11) -0.0109(9)
C6 0.0283(10) 0.0206(9) 0.0410(12) 0.0021(8) 0.0138(9) -0.0013(8)
C7 0.0162(8) 0.0176(8) 0.0259(10) -0.0003(7) 0.0067(7) -0.0039(7)
C8 0.0220(9) 0.0215(9) 0.0259(10) -0.0012(8) 0.0079(8) -0.0026(7)
C9 0.0229(9) 0.0198(9) 0.0277(10) 0.0017(8) 0.0071(8) -0.0009(7)
C10 0.0161(8) 0.0179(9) 0.0279(10) -0.0002(7) 0.0055(7) -0.0003(7)
C11 0.0144(8) 0.0170(8) 0.0255(10) -0.0003(7) 0.0062(7) -0.0026(7)
C12 0.0271(10) 0.0291(11) 0.0320(12) 0.0054(8) 0.0015(9) 0.0028(8)
C13 0.0179(9) 0.0251(10) 0.0359(11) 0.0059(8) 0.0098(8) 0.0032(7)
C14 0.0173(9) 0.0208(9) 0.0428(12) -0.0047(8) 0.0086(9) -0.0036(7)
C15 0.0193(10) 0.0319(11) 0.0420(13) 0.0020(9) 0.0000(9) 0.0050(8)
C16 0.0345(11) 0.0244(10) 0.0401(12) 0.0054(9) 0.0134(9) -0.0037(9)
C17 0.0133(8) 0.0261(9) 0.0253(10) -0.0011(8) 0.0086(7) 0.0025(7)
C18 0.0197(9) 0.0289(10) 0.0335(11) -0.0068(8) 0.0119(8) 0.0010(8)
C19 0.0215(9) 0.0481(13) 0.0318(12) -0.0150(10) 0.0089(8) 0.0009(9)
C20 0.0277(11) 0.0643(16) 0.0232(11) -0.0016(10) 0.0091(9) 0.0153(10)
C21 0.0318(11) 0.0442(12) 0.0314(12) 0.0095(10) 0.0163(9) 0.0147(9)
C22 0.0209(9) 0.0284(10) 0.0297(11) 0.0021(8) 0.0113(8) 0.0052(8)

loop_
_atom_type_symbol
_atom_type_description
_atom_type_scat_dispersion_real
_atom_type_scat_dispersion_imag
_atom_type_scat_source
C C 0.0033 0.0016 'International Tables Vol C Tables 4.2.6.8 and 6.1.1.4'
H H 0.0000 0.0000 'International Tables Vol C Tables 4.2.6.8 and 6.1.1.4'
O O 0.0106 0.0060 'International Tables Vol C Tables 4.2.6.8 and 6.1.1.4'
S S 0.1246 0.1234 'International Tables Vol C Tables 4.2.6.8 and 6.1.1.4'

loop_
_geom_angle_atom_site_label_1
_geom_angle_atom_site_label_2
_geom_angle_atom_site_label_3
_geom_angle
_geom_angle_site_symmetry_1
_geom_angle_site_symmetry_3
_geom_angle_publ_flag
O2 S1 C1 108.89(8) . . ?
O2 S1 C7 110.52(8) . . ?
O3 S1 O2 117.22(8) . . ?
O3 S1 C1 108.38(8) . . ?
O3 S1 C7 105.47(8) . . ?
C1 S1 C7 105.74(8) . . ?
C8 O1 C9 112.84(13) . . ?
C2 C1 S1 109.83(12) . . ?
C6 C1 S1 111.42(13) . . ?
C6 C1 C2 111.75(15) . . ?
C3 C2 C1 108.62(16) . . ?
C4 C3 C2 111.40(19) . . ?
C5 C4 C3 110.76(17) . . ?
C4 C5 C6 112.18(17) . . ?
C1 C6 C5 109.64(17) . . ?
C8 C7 S1 112.66(13) . . ?
C11 C7 S1 124.63(14) . . ?
C11 C7 C8 122.66(16) . . ?
O1 C8 C7 111.92(15) . . ?
O1 C9 C10 109.11(14) . . ?
O1 C9 C12 103.96(15) . . ?
O1 C9 C16 112.02(15) . . ?
C12 C9 C10 112.94(16) . . ?
C12 C9 C16 107.75(16) . . ?
C16 C9 C10 110.91(16) . . ?
C9 C10 C11 112.06(15) . . ?
C9 C10 C13 112.94(15) . . ?
C11 C10 C13 108.89(14) . . ?
C7 C11 C10 120.05(16) . . ?
C7 C11 C17 124.83(16) . . ?
C17 C11 C10 115.12(14) . . ?
C15 C12 C9 124.53(19) . . ?
C14 C13 C10 112.55(15) . . ?
O4 C14 C13 121.71(18) . . ?
O4 C14 C15 122.13(18) . . ?
C15 C14 C13 116.09(17) . . ?
C12 C15 C14 122.54(18) . . ?
C18 C17 C11 119.95(17) . . ?
C22 C17 C11 120.99(16) . . ?
C22 C17 C18 119.06(17) . . ?
C19 C18 C17 119.98(19) . . ?
C18 C19 C20 120.4(2) . . ?
C21 C20 C19 119.7(2) . . ?
C22 C21 C20 120.4(2) . . ?
C21 C22 C17 120.33(19) . . ?

loop_
_geom_bond_atom_site_label_1
_geom_bond_atom_site_label_2
_geom_bond_distance
_geom_bond_site_symmetry_2
_geom_bond_publ_flag
S1 O2 1.4399(14) . ?
S1 O3 1.4398(14) . ?
S1 C1 1.7898(17) . ?
S1 C7 1.7905(17) . ?
O1 C8 1.419(2) . ?
O1 C9 1.451(2) . ?
O4 C14 1.223(2) . ?
C1 C2 1.529(2) . ?
C1 C6 1.523(3) . ?
C2 C3 1.525(3) . ?
C3 C4 1.525(3) . ?
C4 C5 1.521(3) . ?
C5 C6 1.529(3) . ?
C7 C8 1.502(3) . ?
C7 C11 1.340(2) . ?
C9 C10 1.527(3) . ?
C9 C12 1.510(3) . ?
C9 C16 1.522(3) . ?
C10 C11 1.529(2) . ?
C10 C13 1.539(2) . ?
C11 C17 1.488(3) . ?
C12 C15 1.324(3) . ?
C13 C14 1.514(2) . ?
C14 C15 1.456(3) . ?
C17 C18 1.400(3) . ?
C17 C22 1.394(3) . ?
C18 C19 1.382(3) . ?
C19 C20 1.388(3) . ?
C20 C21 1.383(3) . ?
C21 C22 1.379(3) . ?
